data_8106420
loop_
_publ_author_name
'Zhao, Neng-Wu'
'Ye, Jiang-Hai'
'Zhao, Chen-Liang'
'Zhang, Jing-Jie'
'Pan, Lu-Tai'

_publ_section_title
;
 Crystal constructure of 16(S)-methyl-6\a-carboxy-1, 15-dioxo-6,
 7-seco-ent-kaur-2-en-7, 20-olide, C20H24O6
;
_journal_issue 1
_journal_name_full 'Zeitschrift f\"ur Kristallographie - New Crystal Structures'
_journal_page_first 27
_journal_page_last 28
_journal_paper_doi 10.1515/ncrs-2016-0112
_journal_volume 232
_journal_year 2017
_chemical_absolute_configuration unk
_chemical_formula_sum 'C20 H24 O6'
_chemical_formula_weight 360.39
_space_group_IT_number 19
_space_group_name_Hall 'P 2ac 2ab'
_space_group_name_H-M_alt 'P 21 21 21'
_symmetry_cell_setting orthorhombic
_symmetry_space_group_name_H-M 'P 21 21 21'
_atom_sites_solution_hydrogens geom
_atom_sites_solution_primary direct
_atom_sites_solution_secondary difmap
_cell_angle_alpha 90.00
_cell_angle_beta 90.00
_cell_angle_gamma 90.00
_cell_formula_units_Z 4
_cell_length_a 7.697(14)
_cell_length_b 13.91(2)
_cell_length_c 16.75(3)
_cell_measurement_temperature 293(2)
_cell_volume 1793(5)
_computing_cell_refinement 'APEX2 (Bruker, 2003)'
_computing_data_collection 'APEX2 (Bruker, 2003)'
_computing_data_reduction 'SAINT (Bruker, 2003)'
_computing_molecular_graphics 'SHELXL-97 (Sheldrick, 2008)'
_computing_publication_material 'WinGX (Farrugia, 1999)'
_computing_structure_refinement 'SHELXL-97 (Sheldrick, 1997)'
_computing_structure_solution 'SHELXS-97 (Sheldrick, 2008)'
_diffrn_ambient_temperature 293(2)
_diffrn_measured_fraction_theta_full 0.965
_diffrn_measured_fraction_theta_max 0.965
_diffrn_measurement_device_type 'Bruker APEX II CCD Area Detector'
_diffrn_measurement_method '\f and \w scan'
_diffrn_radiation_monochromator graphite
_diffrn_radiation_source 'fine-focus sealed tube'
_diffrn_radiation_type MoK\a
_diffrn_radiation_wavelength 0.71073
_diffrn_reflns_av_R_equivalents 0.0556
_diffrn_reflns_av_sigmaI/netI 0.0492
_diffrn_reflns_limit_h_max 8
_diffrn_reflns_limit_h_min -9
_diffrn_reflns_limit_k_max 15
_diffrn_reflns_limit_k_min -16
_diffrn_reflns_limit_l_max 20
_diffrn_reflns_limit_l_min -20
_diffrn_reflns_number 12305
_diffrn_reflns_theta_full 26.00
_diffrn_reflns_theta_max 26.00
_diffrn_reflns_theta_min 1.90
_exptl_absorpt_coefficient_mu 0.098
_exptl_absorpt_correction_T_max 0.9797
_exptl_absorpt_correction_T_min 0.9768
_exptl_absorpt_correction_type multi-scan
_exptl_absorpt_process_details 'SADABS (Sheldrick,2008)'
_exptl_crystal_colour colourless
_exptl_crystal_density_diffrn 1.334
_exptl_crystal_density_method 'not measured'
_exptl_crystal_description block
_exptl_crystal_F_000 768
_exptl_crystal_size_max 0.24
_exptl_crystal_size_mid 0.23
_exptl_crystal_size_min 0.21
_refine_diff_density_max 0.156
_refine_diff_density_min -0.145
_refine_diff_density_rms 0.040
_refine_ls_abs_structure_details 'Flack H D (1983), Acta Cryst. A39, 876-881'
_refine_ls_abs_structure_Flack -0.1(12)
_refine_ls_extinction_coef 0.016(2)
_refine_ls_extinction_expression Fc^*^=kFc[1+0.001xFc^2^\l^3^/sin(2\q)]^-1/4^
_refine_ls_extinction_method SHELXL
_refine_ls_goodness_of_fit_ref 1.028
_refine_ls_hydrogen_treatment mixed
_refine_ls_matrix_type full
_refine_ls_number_parameters 236
_refine_ls_number_reflns 3327
_refine_ls_number_restraints 0
_refine_ls_restrained_S_all 1.028
_refine_ls_R_factor_all 0.0638
_refine_ls_R_factor_gt 0.0430
_refine_ls_shift/su_max 0.001
_refine_ls_shift/su_mean 0.000
_refine_ls_structure_factor_coef Fsqd
_refine_ls_weighting_details 'calc w=1/[\s^2^(Fo^2^)+(0.0541P)^2^+0.0000P] where P=(Fo^2^+2Fc^2^)/3'
_refine_ls_weighting_scheme calc
_refine_ls_wR_factor_gt 0.0958
_refine_ls_wR_factor_ref 0.1087
_reflns_number_gt 2512
_reflns_number_total 3327
_reflns_threshold_expression >2sigma(I)
_cod_data_source_file suppl_ncrs-2016-0112_suppl.cif
_cod_data_source_block o
_cod_original_cell_volume 1794(6)
_cod_original_sg_symbol_H-M P212121
_cod_database_code 8106420
_publcif_info_exptl_table_max_cols 4
_publcif_info_exptl_table_use_headnotes n

loop_
_symmetry_equiv_pos_as_xyz
'x, y, z'
'-x+1/2, -y, z+1/2'
'x+1/2, -y+1/2, -z'
'-x, y+1/2, -z+1/2'

loop_
_atom_site_label
_atom_site_type_symbol
_atom_site_fract_x
_atom_site_fract_y
_atom_site_fract_z
_atom_site_U_iso_or_equiv
_atom_site_adp_type
_atom_site_occupancy
_atom_site_symmetry_multiplicity
_atom_site_calc_flag
_atom_site_refinement_flags
_atom_site_disorder_assembly
_atom_site_disorder_group
C1 C 0.2181(3) 0.20318(17) 0.20048(13) 0.0484(6) Uani 1 1 d . . .
C2 C 0.0937(4) 0.1500(2) 0.24967(15) 0.0645(8) Uani 1 1 d . . .
H2 H 0.0493 0.0924 0.2303 0.077 Uiso 1 1 calc R . .
C3 C 0.0426(4) 0.1804(2) 0.31994(15) 0.0653(8) Uani 1 1 d . . .
H3 H -0.0314 0.1401 0.3483 0.078 Uiso 1 1 calc R . .
C4 C 0.0909(3) 0.27313(18) 0.35911(13) 0.0503(6) Uani 1 1 d . . .
C5 C 0.1925(3) 0.33691(15) 0.29904(12) 0.0403(5) Uani 1 1 d . . .
H5 H 0.1037 0.3665 0.2651 0.048 Uiso 1 1 calc R . .
C6 C 0.2808(3) 0.41966(17) 0.34100(13) 0.0466(6) Uani 1 1 d . . .
C7 C 0.6013(3) 0.21400(18) 0.15093(15) 0.0514(6) Uani 1 1 d . . .
C8 C 0.5430(3) 0.31356(16) 0.12817(13) 0.0436(6) Uani 1 1 d . . .
C9 C 0.3919(3) 0.35780(16) 0.17948(12) 0.0408(5) Uani 1 1 d . . .
H9 H 0.4449 0.4093 0.2111 0.049 Uiso 1 1 calc R . .
C10 C 0.3190(3) 0.28497(15) 0.24043(12) 0.0399(5) Uani 1 1 d . . .
C11 C 0.2579(3) 0.40658(18) 0.12593(14) 0.0520(6) Uani 1 1 d . . .
H11A H 0.1925 0.3578 0.0975 0.062 Uiso 1 1 calc R . .
H11B H 0.1771 0.4426 0.1588 0.062 Uiso 1 1 calc R . .
C12 C 0.3424(3) 0.47436(19) 0.06578(15) 0.0551(7) Uani 1 1 d . . .
H12A H 0.3690 0.5347 0.0920 0.066 Uiso 1 1 calc R . .
H12B H 0.2604 0.4877 0.0233 0.066 Uiso 1 1 calc R . .
C13 C 0.5102(3) 0.43320(17) 0.02926(14) 0.0472(6) Uani 1 1 d . . .
H13 H 0.5198 0.4510 -0.0272 0.057 Uiso 1 1 calc R . .
C14 C 0.5083(3) 0.32376(17) 0.03875(13) 0.0490(6) Uani 1 1 d . . .
H14A H 0.3966 0.2968 0.0241 0.059 Uiso 1 1 calc R . .
H14B H 0.5989 0.2936 0.0073 0.059 Uiso 1 1 calc R . .
C15 C 0.6958(3) 0.38373(18) 0.13675(13) 0.0475(6) Uani 1 1 d . . .
C16 C 0.6755(3) 0.46194(17) 0.07494(14) 0.0492(6) Uani 1 1 d . . .
H16 H 0.6560 0.5235 0.1019 0.059 Uiso 1 1 calc R . .
C17 C 0.8374(3) 0.4690(2) 0.02353(16) 0.0636(7) Uani 1 1 d . . .
H17A H 0.8226 0.5192 -0.0152 0.095 Uiso 1 1 calc R . .
H17B H 0.8560 0.4090 -0.0034 0.095 Uiso 1 1 calc R . .
H17C H 0.9358 0.4832 0.0566 0.095 Uiso 1 1 calc R . .
C18 C -0.0779(4) 0.3264(2) 0.38106(16) 0.0664(8) Uani 1 1 d . . .
H18A H -0.0498 0.3867 0.4058 0.100 Uiso 1 1 calc R . .
H18B H -0.1445 0.2879 0.4174 0.100 Uiso 1 1 calc R . .
H18C H -0.1446 0.3379 0.3336 0.100 Uiso 1 1 calc R . .
C19 C 0.1867(4) 0.2507(2) 0.43728(14) 0.0699(8) Uani 1 1 d . . .
H19A H 0.2192 0.3097 0.4629 0.105 Uiso 1 1 calc R . .
H19B H 0.2890 0.2137 0.4259 0.105 Uiso 1 1 calc R . .
H19C H 0.1117 0.2146 0.4719 0.105 Uiso 1 1 calc R . .
C20 C 0.4757(3) 0.23948(18) 0.28090(13) 0.0492(6) Uani 1 1 d . . .
H20A H 0.5497 0.2895 0.3025 0.059 Uiso 1 1 calc R . .
H20B H 0.4369 0.1995 0.3248 0.059 Uiso 1 1 calc R . .
O1 O 0.2457(3) 0.18088(13) 0.13163(10) 0.0695(6) Uani 1 1 d . . .
O2 O 0.1920(2) 0.49999(13) 0.33388(12) 0.0660(5) Uani 1 1 d . . .
H2A H 0.2433 0.5434 0.3571 0.099 Uiso 1 1 calc R . .
O3 O 0.4139(3) 0.41425(14) 0.37736(12) 0.0813(7) Uani 1 1 d . . .
O4 O 0.6800(3) 0.16234(13) 0.10546(11) 0.0695(5) Uani 1 1 d . . .
O5 O 0.5744(2) 0.18158(12) 0.22487(10) 0.0572(5) Uani 1 1 d . . .
O6 O 0.8116(2) 0.37705(15) 0.18469(11) 0.0726(6) Uani 1 1 d . . .

loop_
_atom_site_aniso_label
_atom_site_aniso_U_11
_atom_site_aniso_U_22
_atom_site_aniso_U_33
_atom_site_aniso_U_23
_atom_site_aniso_U_13
_atom_site_aniso_U_12
C1 0.0579(15) 0.0447(13) 0.0426(13) -0.0038(10) -0.0021(11) -0.0069(12)
C2 0.0818(19) 0.0563(17) 0.0555(15) -0.0068(13) 0.0047(14) -0.0299(15)
C3 0.080(2) 0.0628(17) 0.0527(15) 0.0035(13) 0.0100(14) -0.0293(16)
C4 0.0583(15) 0.0544(15) 0.0382(12) 0.0003(11) 0.0032(11) -0.0066(13)
C5 0.0405(12) 0.0430(12) 0.0375(11) 0.0003(10) -0.0017(10) -0.0014(11)
C6 0.0467(14) 0.0470(14) 0.0462(13) -0.0050(11) -0.0016(12) -0.0028(12)
C7 0.0522(15) 0.0464(14) 0.0556(15) 0.0068(12) 0.0081(12) 0.0076(12)
C8 0.0421(13) 0.0441(13) 0.0444(12) 0.0039(10) 0.0000(10) 0.0022(11)
C9 0.0420(13) 0.0391(12) 0.0413(12) 0.0022(10) -0.0010(10) 0.0033(10)
C10 0.0431(12) 0.0379(12) 0.0386(11) -0.0001(9) -0.0031(10) 0.0006(10)
C11 0.0452(13) 0.0598(16) 0.0511(14) 0.0144(12) 0.0038(11) 0.0071(12)
C12 0.0493(15) 0.0612(16) 0.0547(14) 0.0153(12) -0.0014(12) 0.0083(13)
C13 0.0477(14) 0.0486(14) 0.0453(12) 0.0101(10) -0.0004(11) 0.0038(12)
C14 0.0504(14) 0.0543(15) 0.0423(12) -0.0012(11) -0.0007(11) -0.0009(13)
C15 0.0405(13) 0.0596(15) 0.0424(12) 0.0018(11) -0.0004(11) 0.0045(12)
C16 0.0443(14) 0.0484(15) 0.0549(14) 0.0026(11) 0.0000(12) -0.0029(12)
C17 0.0514(16) 0.0769(19) 0.0624(16) 0.0101(14) 0.0028(13) -0.0075(14)
C18 0.0573(16) 0.089(2) 0.0534(15) 0.0048(14) 0.0137(13) -0.0032(16)
C19 0.089(2) 0.079(2) 0.0413(14) 0.0085(13) -0.0036(14) 0.0052(18)
C20 0.0524(14) 0.0508(14) 0.0443(12) 0.0025(11) 0.0002(11) 0.0063(12)
O1 0.0921(14) 0.0686(12) 0.0478(10) -0.0177(9) 0.0056(10) -0.0196(11)
O2 0.0642(12) 0.0435(10) 0.0902(13) -0.0081(9) -0.0080(10) 0.0016(10)
O3 0.0684(12) 0.0741(14) 0.1013(16) -0.0293(11) -0.0359(12) 0.0050(11)
O4 0.0865(13) 0.0526(11) 0.0694(11) 0.0064(9) 0.0241(11) 0.0215(11)
O5 0.0657(11) 0.0529(10) 0.0529(10) 0.0099(8) 0.0083(8) 0.0174(9)
O6 0.0521(11) 0.0977(14) 0.0679(11) 0.0207(11) -0.0174(10) -0.0125(11)

loop_
_atom_type_symbol
_atom_type_description
_atom_type_scat_dispersion_real
_atom_type_scat_dispersion_imag
_atom_type_scat_source
C C 0.0033 0.0016 'International Tables Vol C Tables 4.2.6.8 and 6.1.1.4'
H H 0.0000 0.0000 'International Tables Vol C Tables 4.2.6.8 and 6.1.1.4'
O O 0.0106 0.0060 'International Tables Vol C Tables 4.2.6.8 and 6.1.1.4'

loop_
_geom_angle_atom_site_label_1
_geom_angle_atom_site_label_2
_geom_angle_atom_site_label_3
_geom_angle
_geom_angle_site_symmetry_1
_geom_angle_site_symmetry_3
O1 C1 C2 121.4(2) . .
O1 C1 C10 121.1(2) . .
C2 C1 C10 117.4(2) . .
C3 C2 C1 122.6(3) . .
C2 C3 C4 126.7(2) . .
C3 C4 C19 108.6(2) . .
C3 C4 C18 108.1(2) . .
C19 C4 C18 107.4(2) . .
C3 C4 C5 109.5(2) . .
C19 C4 C5 115.3(2) . .
C18 C4 C5 107.7(2) . .
C6 C5 C4 111.1(2) . .
C6 C5 C10 111.4(2) . .
C4 C5 C10 117.2(2) . .
O3 C6 O2 123.0(2) . .
O3 C6 C5 125.1(2) . .
O2 C6 C5 111.8(2) . .
O4 C7 O5 117.5(2) . .
O4 C7 C8 122.4(2) . .
O5 C7 C8 120.0(2) . .
C7 C8 C14 112.7(2) . .
C7 C8 C15 109.5(2) . .
C14 C8 C15 99.58(18) . .
C7 C8 C9 116.3(2) . .
C14 C8 C9 111.7(2) . .
C15 C8 C9 105.5(2) . .
C11 C9 C10 115.8(2) . .
C11 C9 C8 110.6(2) . .
C10 C9 C8 111.9(2) . .
C20 C10 C1 106.7(2) . .
C20 C10 C9 106.2(2) . .
C1 C10 C9 112.5(2) . .
C20 C10 C5 114.0(2) . .
C1 C10 C5 107.6(2) . .
C9 C10 C5 109.8(2) . .
C12 C11 C9 112.0(2) . .
C11 C12 C13 113.0(2) . .
C14 C13 C16 102.4(2) . .
C14 C13 C12 108.7(2) . .
C16 C13 C12 113.6(2) . .
C8 C14 C13 101.10(18) . .
O6 C15 C16 126.2(2) . .
O6 C15 C8 125.5(2) . .
C16 C15 C8 108.3(2) . .
C15 C16 C17 110.5(2) . .
C15 C16 C13 103.9(2) . .
C17 C16 C13 114.4(2) . .
O5 C20 C10 110.9(2) . .
C7 O5 C20 119.6(2) . .

loop_
_geom_bond_atom_site_label_1
_geom_bond_atom_site_label_2
_geom_bond_distance
_geom_bond_site_symmetry_2
C1 O1 1.213(3) .
C1 C2 1.464(4) .
C1 C10 1.532(3) .
C2 C3 1.311(4) .
C3 C4 1.495(4) .
C4 C19 1.535(4) .
C4 C18 1.541(4) .
C4 C5 1.553(3) .
C5 C6 1.511(4) .
C5 C10 1.560(3) .
C6 O3 1.194(3) .
C6 O2 1.316(3) .
C7 O4 1.210(3) .
C7 O5 1.335(3) .
C7 C8 1.505(4) .
C8 C14 1.528(4) .
C8 C15 1.535(4) .
C8 C9 1.572(3) .
C9 C11 1.526(3) .
C9 C10 1.544(3) .
C10 C20 1.522(4) .
C11 C12 1.526(4) .
C12 C13 1.540(4) .
C13 C14 1.531(4) .
C13 C16 1.537(4) .
C15 O6 1.203(3) .
C15 C16 1.510(4) .
C16 C17 1.518(4) .
C20 O5 1.452(3) .

loop_
_publcif_info_datablock.id
_publcif_info_datablock.publ_exptl
_publcif_info_datablock.publ_geom
_publcif_info_datablock.structure
{24eef63c-c0d8-45ca-95f7-be3dbbb5a2dc} ? ? ?
{51c3a4b6-a1b0-4842-8492-8a47089b3985} ? ? ?
{884b93c8-4692-4669-bd5e-e6d44b6bac7c} y y y

loop_
_publcif_info_exptl_table_extra_item
sin_theta_over_lambda_max

loop_
_publcif_info_tables.block_id
_publcif_info_tables.reference_item
{24eef63c-c0d8-45ca-95f7-be3dbbb5a2dc} '_publcif_info_datablock.publ_exptl'
